data_4315601
loop_
_publ_author_name
'Dileep A. K. Vezzu'
'Joseph C. Deaton'
'James S. Jones'
'Libero Bartolotti'
'Caleb F. Harris'
'Alfred P. Marchetti'
'Marina Kondakova'
'Robert D. Pike'
'Shouquan Huo'

_publ_contact_author_address
;
Department of Chemistry
East Carolina University
Greenville, NC 27858
;
_publ_contact_author_email huos@ecu.edu
_publ_contact_author_fax 252-3286210
_publ_contact_author_name 'Shouquan Huo'
_publ_contact_author_phone 252-328-9784
_publ_section_title
;
 Highly Luminescent Tetradentate Bis-Cyclometalated Platinum Complexes:
 Design, Synthesis, Structure, Photophysics, and Electroluminescence
 Application
;
_journal_name_full 'Inorganic Chemistry'
_journal_page_first 5107
_journal_page_last 5119
_journal_paper_doi 10.1021/ic1002226
_journal_volume 49
_journal_year 2010
_chemical_formula_moiety 'C26 H21 N5 Pt'
_chemical_formula_sum 'C26 H21 N5 Pt'
_chemical_formula_weight 598.57
_chemical_name_systematic
; 
 ? 
;
_space_group_IT_number 14
_symmetry_cell_setting monoclinic
_symmetry_space_group_name_Hall '-P 2ybc'
_symmetry_space_group_name_H-M 'P 1 21/c 1'
_atom_sites_solution_hydrogens geom
_atom_sites_solution_primary direct
_atom_sites_solution_secondary difmap
_audit_creation_method SHELXL-97
_cell_angle_alpha 90.00
_cell_angle_beta 106.1765(4)
_cell_angle_gamma 90.00
_cell_formula_units_Z 4
_cell_length_a 7.75100(10)
_cell_length_b 28.5715(4)
_cell_length_c 10.22690(10)
_cell_measurement_reflns_used 9970
_cell_measurement_temperature 296(2)
_cell_measurement_theta_max 68.21
_cell_measurement_theta_min 3.09
_cell_volume 2175.16(5)
_computing_cell_refinement 'SAINTPLUS (Bruker AXS, 2004)'
_computing_data_collection 'APEX2 (Bruker AXS, 2004)'
_computing_data_reduction SAINTPLUS
_computing_molecular_graphics 'ORTEP3 (Farrugia, 1997)'
_computing_publication_material 'SHELXL97 (Sheldrick, 1997)'
_computing_structure_refinement 'XSHELL (Bruker, 2004)'
_computing_structure_solution 'SHELXS97 (Sheldrick, 1997)'
_diffrn_ambient_temperature 296(2)
_diffrn_measured_fraction_theta_full 0.981
_diffrn_measured_fraction_theta_max 0.981
_diffrn_measurement_device_type 'Bruker SMART APEX II CCD'
_diffrn_measurement_method '\w and \y'
_diffrn_radiation_monochromator graphite
_diffrn_radiation_source 'fine-focus sealed tube'
_diffrn_radiation_type CuK\a
_diffrn_radiation_wavelength 1.54178
_diffrn_reflns_av_R_equivalents 0.0351
_diffrn_reflns_av_sigmaI/netI 0.0193
_diffrn_reflns_limit_h_max 9
_diffrn_reflns_limit_h_min -9
_diffrn_reflns_limit_k_max 33
_diffrn_reflns_limit_k_min -29
_diffrn_reflns_limit_l_max 12
_diffrn_reflns_limit_l_min -12
_diffrn_reflns_number 23476
_diffrn_reflns_theta_full 66.99
_diffrn_reflns_theta_max 66.99
_diffrn_reflns_theta_min 3.09
_diffrn_standards_number 0
_exptl_absorpt_coefficient_mu 12.250
_exptl_absorpt_correction_T_max 0.2008
_exptl_absorpt_correction_T_min 0.0787
_exptl_absorpt_correction_type numerical
_exptl_absorpt_process_details 'SADABS (Sheldrick, 2004)'
_exptl_crystal_colour yellow
_exptl_crystal_density_diffrn 1.828
_exptl_crystal_density_method 'not measured'
_exptl_crystal_description prism
_exptl_crystal_F_000 1160
_exptl_crystal_size_max 0.42
_exptl_crystal_size_mid 0.22
_exptl_crystal_size_min 0.19
_refine_diff_density_max 1.123
_refine_diff_density_min -0.642
_refine_diff_density_rms 0.081
_refine_ls_extinction_coef 0.00232(7)
_refine_ls_extinction_expression Fc^*^=kFc[1+0.001xFc^2^\l^3^/sin(2\q)]^-1/4^
_refine_ls_extinction_method SHELXL
_refine_ls_goodness_of_fit_ref 1.050
_refine_ls_hydrogen_treatment constr
_refine_ls_matrix_type full
_refine_ls_number_parameters 292
_refine_ls_number_reflns 3797
_refine_ls_number_restraints 0
_refine_ls_restrained_S_all 1.050
_refine_ls_R_factor_all 0.0237
_refine_ls_R_factor_gt 0.0230
_refine_ls_shift/su_max 0.004
_refine_ls_shift/su_mean 0.000
_refine_ls_structure_factor_coef Fsqd
_refine_ls_weighting_details 'calc w=1/[\s^2^(Fo^2^)+(0.0354P)^2^+3.0362P] where P=(Fo^2^+2Fc^2^)/3'
_refine_ls_weighting_scheme calc
_refine_ls_wR_factor_gt 0.0635
_refine_ls_wR_factor_ref 0.0641
_reflns_number_gt 3689
_reflns_number_total 3797
_reflns_threshold_expression >2sigma(I)
_cod_data_source_file ic1002226_si_001_1.cif
_cod_data_source_block (NCCN)Pt5
_cod_database_code 4315601

loop_
_symmetry_equiv_pos_as_xyz
'x, y, z'
'-x, y+1/2, -z+1/2'
'-x, -y, -z'
'x, -y-1/2, z-1/2'

loop_
_atom_site_label
_atom_site_type_symbol
_atom_site_fract_x
_atom_site_fract_y
_atom_site_fract_z
_atom_site_U_iso_or_equiv
_atom_site_adp_type
_atom_site_occupancy
_atom_site_symmetry_multiplicity
_atom_site_calc_flag
_atom_site_refinement_flags
_atom_site_disorder_assembly
_atom_site_disorder_group
Pt1 Pt 0.32293(2) 0.662610(5) 0.717399(15) 0.03835(9) Uani 1 1 d . . .
C5 C 0.2955(6) 0.58098(14) 0.8695(4) 0.0483(9) Uani 1 1 d . . .
C9 C 0.0424(6) 0.58629(13) 0.6732(4) 0.0440(8) Uani 1 1 d . . .
C11 C -0.2230(5) 0.58341(14) 0.4783(4) 0.0453(9) Uani 1 1 d . . .
C10 C 0.2103(5) 0.60393(13) 0.7482(4) 0.0415(8) Uani 1 1 d . . .
C7 C 0.0571(7) 0.52855(16) 0.8506(5) 0.0615(12) Uani 1 1 d . . .
H7 H 0.0040 0.5037 0.8837 0.074 Uiso 1 1 calc R . .
C12 C -0.2274(7) 0.54310(16) 0.4038(4) 0.0598(11) Uani 1 1 d . . .
H12 H -0.1216 0.5299 0.3950 0.072 Uiso 1 1 calc R . .
C8 C -0.0328(6) 0.54874(15) 0.7282(4) 0.0548(10) Uani 1 1 d . . .
H8 H -0.1453 0.5374 0.6809 0.066 Uiso 1 1 calc R . .
C13 C -0.3928(10) 0.52231(19) 0.3419(5) 0.0809(18) Uani 1 1 d . . .
H13 H -0.3979 0.4948 0.2922 0.097 Uiso 1 1 calc R . .
C4 C 0.6138(8) 0.57662(18) 1.0218(5) 0.0671(13) Uani 1 1 d . . .
H4 H 0.6086 0.5508 1.0759 0.081 Uiso 1 1 calc R . .
C6 C 0.2238(7) 0.54425(15) 0.9253(4) 0.0591(11) Uani 1 1 d . . .
H6 H 0.2844 0.5309 1.0083 0.071 Uiso 1 1 calc R . .
C3 C 0.7652(7) 0.59984(19) 1.0174(5) 0.0701(14) Uani 1 1 d . . .
H3 H 0.8823 0.5931 1.0678 0.084 Uiso 1 1 calc R . .
C21 C 0.1551(5) 0.71616(13) 0.4820(4) 0.0423(8) Uani 1 1 d . . .
N4 N 0.2840(4) 0.74827(11) 0.5619(3) 0.0457(7) Uani 1 1 d . . .
N2 N 0.4728(5) 0.59759(12) 0.9344(3) 0.0510(8) Uani 1 1 d . . .
N5 N 0.3875(4) 0.73197(11) 0.6850(3) 0.0442(7) Uani 1 1 d . . .
C17 C -0.0041(5) 0.64473(14) 0.4818(4) 0.0422(8) Uani 1 1 d . . .
N1 N 0.5321(5) 0.63429(12) 0.8738(3) 0.0476(8) Uani 1 1 d . . .
C22 C 0.1319(5) 0.67574(14) 0.5510(4) 0.0406(8) Uani 1 1 d . . .
C19 C -0.0586(6) 0.69355(16) 0.2804(4) 0.0520(10) Uani 1 1 d . . .
H19 H -0.1190 0.6984 0.1892 0.062 Uiso 1 1 calc R . .
C18 C -0.0955(6) 0.65387(15) 0.3449(4) 0.0477(9) Uani 1 1 d . . .
H18 H -0.1820 0.6329 0.2972 0.057 Uiso 1 1 calc R . .
C24 C 0.4248(6) 0.80911(16) 0.6715(5) 0.0581(11) Uani 1 1 d . . .
H24 H 0.4667 0.8394 0.6935 0.070 Uiso 1 1 calc R . .
N3 N -0.0524(4) 0.60492(11) 0.5463(3) 0.0451(7) Uani 1 1 d . . .
C20 C 0.0657(5) 0.72623(16) 0.3478(4) 0.0505(10) Uani 1 1 d . . .
H20 H 0.0881 0.7535 0.3055 0.061 Uiso 1 1 calc R . .
C25 C 0.4722(5) 0.76941(14) 0.7528(4) 0.0489(9) Uani 1 1 d . . .
C16 C -0.3787(6) 0.60266(16) 0.4936(5) 0.0558(10) Uani 1 1 d . . .
H16 H -0.3736 0.6293 0.5466 0.067 Uiso 1 1 calc R . .
C26 C 0.5857(6) 0.76523(16) 0.8961(5) 0.0575(11) Uani 1 1 d . . .
H26A H 0.5674 0.7351 0.9313 0.086 Uiso 1 1 calc R . .
H26B H 0.5530 0.7892 0.9504 0.086 Uiso 1 1 calc R . .
H26C H 0.7098 0.7687 0.8988 0.086 Uiso 1 1 calc R . .
C23 C 0.3049(6) 0.79488(15) 0.5532(5) 0.0557(11) Uani 1 1 d . . .
H23 H 0.2481 0.8139 0.4801 0.067 Uiso 1 1 calc R . .
C2 C 0.7107(6) 0.63556(17) 0.9227(4) 0.0556(11) Uani 1 1 d . . .
C1 C 0.8229(7) 0.66877(18) 0.8705(6) 0.0669(13) Uani 1 1 d . . .
H1A H 0.7493 0.6848 0.7921 0.100 Uiso 1 1 calc R . .
H1B H 0.9159 0.6519 0.8455 0.100 Uiso 1 1 calc R . .
H1C H 0.8760 0.6912 0.9400 0.100 Uiso 1 1 calc R . .
C15 C -0.5428(7) 0.5825(2) 0.4306(6) 0.0755(14) Uani 1 1 d . . .
H15 H -0.6485 0.5958 0.4393 0.091 Uiso 1 1 calc R . .
C14 C -0.5480(8) 0.5425(2) 0.3546(6) 0.0825(17) Uani 1 1 d . . .
H14 H -0.6582 0.5289 0.3113 0.099 Uiso 1 1 calc R . .

loop_
_atom_site_aniso_label
_atom_site_aniso_U_11
_atom_site_aniso_U_22
_atom_site_aniso_U_33
_atom_site_aniso_U_23
_atom_site_aniso_U_13
_atom_site_aniso_U_12
Pt1 0.04016(13) 0.03778(13) 0.03907(12) -0.00011(5) 0.01425(8) 0.00237(5)
C5 0.066(3) 0.040(2) 0.040(2) -0.0021(16) 0.0173(19) 0.0055(18)
C9 0.056(2) 0.037(2) 0.0423(19) -0.0009(15) 0.0181(17) 0.0013(16)
C11 0.051(2) 0.041(2) 0.045(2) 0.0001(16) 0.0158(17) -0.0062(16)
C10 0.049(2) 0.0384(19) 0.0408(18) -0.0010(15) 0.0179(16) 0.0061(15)
C7 0.089(3) 0.046(2) 0.055(2) 0.0064(19) 0.029(2) -0.010(2)
C12 0.081(3) 0.049(2) 0.052(2) -0.0081(19) 0.022(2) -0.006(2)
C8 0.067(3) 0.047(2) 0.054(2) -0.0020(18) 0.023(2) -0.0113(19)
C13 0.134(6) 0.055(3) 0.056(3) -0.013(2) 0.030(3) -0.036(3)
C4 0.083(4) 0.060(3) 0.048(2) 0.005(2) 0.000(2) 0.018(3)
C6 0.086(3) 0.049(2) 0.042(2) 0.0067(18) 0.017(2) 0.001(2)
C3 0.063(3) 0.074(3) 0.062(3) -0.009(2) -0.002(2) 0.019(3)
C21 0.0392(19) 0.045(2) 0.048(2) 0.0058(16) 0.0191(16) 0.0033(15)
N4 0.0426(17) 0.0454(18) 0.0517(19) 0.0078(14) 0.0175(15) -0.0015(13)
N2 0.063(2) 0.0452(19) 0.0418(17) 0.0037(14) 0.0099(16) 0.0101(16)
N5 0.0407(16) 0.0464(18) 0.0497(18) 0.0049(14) 0.0193(14) -0.0036(13)
C17 0.045(2) 0.039(2) 0.046(2) 0.0005(16) 0.0184(17) 0.0027(16)
N1 0.0510(19) 0.0496(19) 0.0413(17) -0.0013(14) 0.0111(15) 0.0059(15)
C22 0.0384(19) 0.045(2) 0.0423(19) 0.0002(16) 0.0174(16) 0.0034(15)
C19 0.048(2) 0.067(3) 0.041(2) 0.0073(18) 0.0132(18) 0.0050(19)
C18 0.045(2) 0.056(2) 0.042(2) -0.0026(17) 0.0128(18) 0.0013(17)
C24 0.056(2) 0.045(2) 0.079(3) 0.001(2) 0.028(2) -0.0095(19)
N3 0.0449(17) 0.0416(17) 0.0474(17) 0.0027(14) 0.0106(14) -0.0045(13)
C20 0.045(2) 0.058(3) 0.053(2) 0.0131(19) 0.0215(19) 0.0032(18)
C25 0.044(2) 0.049(2) 0.060(2) 0.0003(18) 0.0256(19) -0.0057(17)
C16 0.054(2) 0.052(2) 0.063(3) -0.005(2) 0.018(2) -0.0062(19)
C26 0.058(3) 0.058(3) 0.060(3) -0.010(2) 0.022(2) -0.015(2)
C23 0.049(2) 0.047(2) 0.076(3) 0.016(2) 0.027(2) -0.0007(18)
C2 0.051(2) 0.065(3) 0.047(2) -0.012(2) 0.0068(19) 0.012(2)
C1 0.048(3) 0.084(4) 0.068(3) -0.015(2) 0.016(2) -0.001(2)
C15 0.058(3) 0.090(4) 0.080(3) 0.001(3) 0.022(3) -0.015(3)
C14 0.078(4) 0.096(4) 0.068(3) -0.001(3) 0.011(3) -0.045(3)

loop_
_atom_type_symbol
_atom_type_description
_atom_type_scat_dispersion_real
_atom_type_scat_dispersion_imag
_atom_type_scat_source
C C 0.0181 0.0091 'International Tables Vol C Tables 4.2.6.8 and 6.1.1.4'
H H 0.0000 0.0000 'International Tables Vol C Tables 4.2.6.8 and 6.1.1.4'
N N 0.0311 0.0180 'International Tables Vol C Tables 4.2.6.8 and 6.1.1.4'
Pt Pt -4.5932 6.9264 'International Tables Vol C Tables 4.2.6.8 and 6.1.1.4'

loop_
_geom_angle_atom_site_label_1
_geom_angle_atom_site_label_2
_geom_angle_atom_site_label_3
_geom_angle
_geom_angle_site_symmetry_1
_geom_angle_site_symmetry_3
_geom_angle_publ_flag
C22 Pt1 C10 92.34(16) . . ?
C22 Pt1 N5 80.63(15) . . ?
C10 Pt1 N5 166.99(14) . . ?
C22 Pt1 N1 167.12(14) . . ?
C10 Pt1 N1 80.29(15) . . ?
N5 Pt1 N1 108.54(13) . . ?
C10 C5 C6 125.3(4) . . ?
C10 C5 N2 114.4(4) . . ?
C6 C5 N2 120.3(4) . . ?
N3 C9 C8 119.2(4) . . ?
N3 C9 C10 122.3(3) . . ?
C8 C9 C10 118.5(4) . . ?
C16 C11 C12 120.7(4) . . ?
C16 C11 N3 119.3(4) . . ?
C12 C11 N3 120.0(4) . . ?
C5 C10 C9 117.0(4) . . ?
C5 C10 Pt1 115.1(3) . . ?
C9 C10 Pt1 127.3(3) . . ?
C8 C7 C6 121.7(4) . . ?
C8 C7 H7 119.2 . . ?
C6 C7 H7 119.2 . . ?
C11 C12 C13 119.1(5) . . ?
C11 C12 H12 120.5 . . ?
C13 C12 H12 120.5 . . ?
C7 C8 C9 121.3(4) . . ?
C7 C8 H8 119.3 . . ?
C9 C8 H8 119.3 . . ?
C14 C13 C12 119.8(5) . . ?
C14 C13 H13 120.1 . . ?
C12 C13 H13 120.1 . . ?
N2 C4 C3 108.0(5) . . ?
N2 C4 H4 126.0 . . ?
C3 C4 H4 126.0 . . ?
C7 C6 C5 116.1(4) . . ?
C7 C6 H6 121.9 . . ?
C5 C6 H6 121.9 . . ?
C4 C3 C2 106.5(4) . . ?
C4 C3 H3 126.8 . . ?
C2 C3 H3 126.8 . . ?
C20 C21 C22 125.2(4) . . ?
C20 C21 N4 120.6(3) . . ?
C22 C21 N4 114.2(3) . . ?
C23 N4 N5 110.2(3) . . ?
C23 N4 C21 132.3(4) . . ?
N5 N4 C21 116.3(3) . . ?
C4 N2 N1 109.3(4) . . ?
C4 N2 C5 131.2(4) . . ?
N1 N2 C5 116.5(3) . . ?
C25 N5 N4 106.3(3) . . ?
C25 N5 Pt1 141.0(3) . . ?
N4 N5 Pt1 111.2(2) . . ?
C22 C17 N3 121.9(3) . . ?
C22 C17 C18 118.9(4) . . ?
N3 C17 C18 119.2(4) . . ?
C2 N1 N2 107.3(3) . . ?
C2 N1 Pt1 140.9(3) . . ?
N2 N1 Pt1 110.9(2) . . ?
C21 C22 C17 116.8(4) . . ?
C21 C22 Pt1 115.3(3) . . ?
C17 C22 Pt1 126.6(3) . . ?
C18 C19 C20 121.7(4) . . ?
C18 C19 H19 119.2 . . ?
C20 C19 H19 119.2 . . ?
C19 C18 C17 120.9(4) . . ?
C19 C18 H18 119.5 . . ?
C17 C18 H18 119.5 . . ?
C23 C24 C25 106.7(4) . . ?
C23 C24 H24 126.7 . . ?
C25 C24 H24 126.7 . . ?
C9 N3 C17 126.6(3) . . ?
C9 N3 C11 117.1(3) . . ?
C17 N3 C11 116.2(3) . . ?
C21 C20 C19 116.2(4) . . ?
C21 C20 H20 121.9 . . ?
C19 C20 H20 121.9 . . ?
N5 C25 C24 109.3(4) . . ?
N5 C25 C26 121.0(4) . . ?
C24 C25 C26 129.6(4) . . ?
C11 C16 C15 120.3(5) . . ?
C11 C16 H16 119.9 . . ?
C15 C16 H16 119.9 . . ?
C25 C26 H26A 109.5 . . ?
C25 C26 H26B 109.5 . . ?
H26A C26 H26B 109.5 . . ?
C25 C26 H26C 109.5 . . ?
H26A C26 H26C 109.5 . . ?
H26B C26 H26C 109.5 . . ?
N4 C23 C24 107.5(4) . . ?
N4 C23 H23 126.3 . . ?
C24 C23 H23 126.3 . . ?
N1 C2 C3 108.9(5) . . ?
N1 C2 C1 122.3(4) . . ?
C3 C2 C1 128.7(5) . . ?
C2 C1 H1A 109.5 . . ?
C2 C1 H1B 109.5 . . ?
H1A C1 H1B 109.5 . . ?
C2 C1 H1C 109.5 . . ?
H1A C1 H1C 109.5 . . ?
H1B C1 H1C 109.5 . . ?
C16 C15 C14 119.2(5) . . ?
C16 C15 H15 120.4 . . ?
C14 C15 H15 120.4 . . ?
C13 C14 C15 120.9(5) . . ?
C13 C14 H14 119.6 . . ?
C15 C14 H14 119.6 . . ?

loop_
_geom_bond_atom_site_label_1
_geom_bond_atom_site_label_2
_geom_bond_distance
_geom_bond_site_symmetry_2
_geom_bond_publ_flag
Pt1 C22 1.955(4) . ?
Pt1 C10 1.956(4) . ?
Pt1 N5 2.093(3) . ?
Pt1 N1 2.097(3) . ?
C5 C10 1.396(5) . ?
C5 C6 1.383(6) . ?
C5 N2 1.430(6) . ?
C9 N3 1.406(5) . ?
C9 C8 1.410(6) . ?
C9 C10 1.407(6) . ?
C11 C16 1.375(6) . ?
C11 C12 1.376(6) . ?
C11 N3 1.449(5) . ?
C7 C8 1.378(6) . ?
C7 C6 1.380(7) . ?
C7 H7 0.9300 . ?
C12 C13 1.394(8) . ?
C12 H12 0.9300 . ?
C8 H8 0.9300 . ?
C13 C14 1.372(9) . ?
C13 H13 0.9300 . ?
C4 N2 1.345(6) . ?
C4 C3 1.360(8) . ?
C4 H4 0.9300 . ?
C6 H6 0.9300 . ?
C3 C2 1.389(7) . ?
C3 H3 0.9300 . ?
C21 C20 1.385(6) . ?
C21 C22 1.391(5) . ?
C21 N4 1.433(5) . ?
N4 C23 1.347(5) . ?
N4 N5 1.372(5) . ?
N2 N1 1.361(5) . ?
N5 C25 1.343(5) . ?
C17 C22 1.408(6) . ?
C17 N3 1.417(5) . ?
C17 C18 1.406(6) . ?
N1 C2 1.335(6) . ?
C19 C18 1.381(6) . ?
C19 C20 1.380(6) . ?
C19 H19 0.9300 . ?
C18 H18 0.9300 . ?
C24 C23 1.366(7) . ?
C24 C25 1.394(6) . ?
C24 H24 0.9300 . ?
C20 H20 0.9300 . ?
C25 C26 1.488(6) . ?
C16 C15 1.381(7) . ?
C16 H16 0.9300 . ?
C26 H26A 0.9600 . ?
C26 H26B 0.9600 . ?
C26 H26C 0.9600 . ?
C23 H23 0.9300 . ?
C2 C1 1.483(7) . ?
C1 H1A 0.9600 . ?
C1 H1B 0.9600 . ?
C1 H1C 0.9600 . ?
C15 C14 1.377(8) . ?
C15 H15 0.9300 . ?
C14 H14 0.9300 . ?

loop_
_geom_torsion_atom_site_label_1
_geom_torsion_atom_site_label_2
_geom_torsion_atom_site_label_3
_geom_torsion_atom_site_label_4
_geom_torsion
_geom_torsion_site_symmetry_1
_geom_torsion_site_symmetry_2
_geom_torsion_site_symmetry_3
_geom_torsion_site_symmetry_4
_geom_torsion_publ_flag
C6 C5 C10 C9 -4.0(6) . . . . ?
N2 C5 C10 C9 174.3(3) . . . . ?
C6 C5 C10 Pt1 167.2(3) . . . . ?
N2 C5 C10 Pt1 -14.6(4) . . . . ?
N3 C9 C10 C5 -176.8(3) . . . . ?
C8 C9 C10 C5 3.5(5) . . . . ?
N3 C9 C10 Pt1 13.3(5) . . . . ?
C8 C9 C10 Pt1 -166.4(3) . . . . ?
C22 Pt1 C10 C5 -175.5(3) . . . . ?
N5 Pt1 C10 C5 -118.6(6) . . . . ?
N1 Pt1 C10 C5 15.2(3) . . . . ?
C22 Pt1 C10 C9 -5.4(3) . . . . ?
N5 Pt1 C10 C9 51.4(8) . . . . ?
N1 Pt1 C10 C9 -174.8(4) . . . . ?
C16 C11 C12 C13 1.1(7) . . . . ?
N3 C11 C12 C13 178.4(4) . . . . ?
C6 C7 C8 C9 0.4(7) . . . . ?
N3 C9 C8 C7 178.3(4) . . . . ?
C10 C9 C8 C7 -1.9(6) . . . . ?
C11 C12 C13 C14 0.8(7) . . . . ?
C8 C7 C6 C5 -0.6(7) . . . . ?
C10 C5 C6 C7 2.5(7) . . . . ?
N2 C5 C6 C7 -175.7(4) . . . . ?
N2 C4 C3 C2 -0.5(6) . . . . ?
C20 C21 N4 C23 24.9(6) . . . . ?
C22 C21 N4 C23 -155.3(4) . . . . ?
C20 C21 N4 N5 -169.1(3) . . . . ?
C22 C21 N4 N5 10.6(5) . . . . ?
C3 C4 N2 N1 -0.2(5) . . . . ?
C3 C4 N2 C5 159.2(4) . . . . ?
C10 C5 N2 C4 -155.6(5) . . . . ?
C6 C5 N2 C4 22.7(7) . . . . ?
C10 C5 N2 N1 2.6(5) . . . . ?
C6 C5 N2 N1 -179.1(4) . . . . ?
C23 N4 N5 C25 0.4(4) . . . . ?
C21 N4 N5 C25 -168.5(3) . . . . ?
C23 N4 N5 Pt1 169.3(3) . . . . ?
C21 N4 N5 Pt1 0.4(4) . . . . ?
C22 Pt1 N5 C25 155.6(4) . . . . ?
C10 Pt1 N5 C25 97.6(7) . . . . ?
N1 Pt1 N5 C25 -33.8(4) . . . . ?
C22 Pt1 N5 N4 -7.5(2) . . . . ?
C10 Pt1 N5 N4 -65.4(7) . . . . ?
N1 Pt1 N5 N4 163.2(2) . . . . ?
C4 N2 N1 C2 0.9(4) . . . . ?
C5 N2 N1 C2 -161.9(3) . . . . ?
C4 N2 N1 Pt1 172.3(3) . . . . ?
C5 N2 N1 Pt1 9.5(4) . . . . ?
C22 Pt1 N1 C2 97.8(7) . . . . ?
C10 Pt1 N1 C2 153.5(5) . . . . ?
N5 Pt1 N1 C2 -36.3(5) . . . . ?
C22 Pt1 N1 N2 -69.1(7) . . . . ?
C10 Pt1 N1 N2 -13.4(2) . . . . ?
N5 Pt1 N1 N2 156.8(2) . . . . ?
C20 C21 C22 C17 -5.6(6) . . . . ?
N4 C21 C22 C17 174.7(3) . . . . ?
C20 C21 C22 Pt1 162.5(3) . . . . ?
N4 C21 C22 Pt1 -17.3(4) . . . . ?
N3 C17 C22 C21 -173.5(3) . . . . ?
C18 C17 C22 C21 5.9(5) . . . . ?
N3 C17 C22 Pt1 20.0(5) . . . . ?
C18 C17 C22 Pt1 -160.6(3) . . . . ?
C10 Pt1 C22 C21 -177.5(3) . . . . ?
N5 Pt1 C22 C21 13.5(3) . . . . ?
N1 Pt1 C22 C21 -122.8(6) . . . . ?
C10 Pt1 C22 C17 -10.8(3) . . . . ?
N5 Pt1 C22 C17 -179.8(3) . . . . ?
N1 Pt1 C22 C17 43.9(8) . . . . ?
C20 C19 C18 C17 -1.5(6) . . . . ?
C22 C17 C18 C19 -2.7(6) . . . . ?
N3 C17 C18 C19 176.8(4) . . . . ?
C8 C9 N3 C17 174.5(4) . . . . ?
C10 C9 N3 C17 -5.3(6) . . . . ?
C8 C9 N3 C11 -0.9(5) . . . . ?
C10 C9 N3 C11 179.3(3) . . . . ?
C22 C17 N3 C9 -11.8(6) . . . . ?
C18 C17 N3 C9 168.8(4) . . . . ?
C22 C17 N3 C11 163.6(3) . . . . ?
C18 C17 N3 C11 -15.8(5) . . . . ?
C16 C11 N3 C9 95.4(5) . . . . ?
C12 C11 N3 C9 -82.0(5) . . . . ?
C16 C11 N3 C17 -80.5(5) . . . . ?
C12 C11 N3 C17 102.1(4) . . . . ?
C22 C21 C20 C19 1.6(6) . . . . ?
N4 C21 C20 C19 -178.7(4) . . . . ?
C18 C19 C20 C21 2.1(6) . . . . ?
N4 N5 C25 C24 -1.2(4) . . . . ?
Pt1 N5 C25 C24 -164.7(3) . . . . ?
N4 N5 C25 C26 175.0(3) . . . . ?
Pt1 N5 C25 C26 11.5(6) . . . . ?
C23 C24 C25 N5 1.5(5) . . . . ?
C23 C24 C25 C26 -174.2(4) . . . . ?
C12 C11 C16 C15 -2.1(7) . . . . ?
N3 C11 C16 C15 -179.5(4) . . . . ?
N5 N4 C23 C24 0.6(5) . . . . ?
C21 N4 C23 C24 167.1(4) . . . . ?
C25 C24 C23 N4 -1.2(5) . . . . ?
N2 N1 C2 C3 -1.2(5) . . . . ?
Pt1 N1 C2 C3 -168.4(4) . . . . ?
N2 N1 C2 C1 174.7(4) . . . . ?
Pt1 N1 C2 C1 7.5(7) . . . . ?
C4 C3 C2 N1 1.1(5) . . . . ?
C4 C3 C2 C1 -174.5(5) . . . . ?
C11 C16 C15 C14 1.3(8) . . . . ?
C12 C13 C14 C15 -1.6(8) . . . . ?
C16 C15 C14 C13 0.5(9) . . . . ?
